data_7705927
loop_
_publ_author_name
'Junker, Philip'
'Qu, Zheng-Wang'
'Kalisch, Tim'
'Schnakenburg, Gregor'
'Espinosa Ferao, Arturo'
'Streubel, Rainer'

_publ_section_title
;
 A case study on the conversion of Li/Cl phosphinidenoid into
 phosphinidene complexes.
;
_journal_issue 2
_journal_name_full 'Dalton transactions (Cambridge, England : 2003)'
_journal_page_first 739
_journal_page_last 745
_journal_paper_doi 10.1039/d0dt03884a
_journal_volume 50
_journal_year 2021
_chemical_formula_moiety 'C34 H46 N2 O10 P2 W2'
_chemical_formula_sum 'C34 H46 N2 O10 P2 W2'
_chemical_formula_weight 1072.37
_chemical_name_systematic PJ-237
_space_group_crystal_system triclinic
_space_group_IT_number 2
_space_group_name_Hall '-P 1'
_space_group_name_H-M_alt 'P -1'
_atom_sites_solution_hydrogens mixed
_audit_creation_date 2019-04-17
_audit_creation_method
;
Olex2 1.2-alpha
(compiled 2018.07.26 svn.r3523 for OlexSys, GUI svn.r5532)
;
_audit_update_record
;
2019-05-29 deposited with the CCDC.	2020-12-01 downloaded from the CCDC.
;
_cell_angle_alpha 78.659(4)
_cell_angle_beta 82.857(3)
_cell_angle_gamma 62.420(4)
_cell_formula_units_Z 2
_cell_length_a 11.5880(5)
_cell_length_b 11.8529(5)
_cell_length_c 16.5434(7)
_cell_measurement_reflns_used 9919
_cell_measurement_temperature 100
_cell_measurement_theta_max 29.39
_cell_measurement_theta_min 2.39
_cell_volume 1973.28(16)
_computing_cell_refinement 'SAINT v8.37A (Bruker, 2015)'
_computing_data_reduction 'SAINT v8.37A (Bruker, 2015)'
_computing_molecular_graphics 'Olex2 (Dolomanov et al., 2009)'
_computing_publication_material 'Olex2 (Dolomanov et al., 2009)'
_computing_structure_refinement 'XL (Sheldrick, 2008)'
_computing_structure_solution 'SHELXT 2014/5 (Sheldrick, 2014)'
_diffrn_ambient_temperature 100.0
_diffrn_measured_fraction_theta_full 1.000
_diffrn_measured_fraction_theta_max 1.000
_diffrn_measurement_device_type 'Bruker APEX-II CCD'
_diffrn_measurement_method '\f and \w scans'
_diffrn_radiation_type MoK\a
_diffrn_radiation_wavelength 0.71073
_diffrn_reflns_av_R_equivalents 0.1254
_diffrn_reflns_av_unetI/netI 0.0544
_diffrn_reflns_Laue_measured_fraction_full 1.000
_diffrn_reflns_Laue_measured_fraction_max 1.000
_diffrn_reflns_limit_h_max 13
_diffrn_reflns_limit_h_min -13
_diffrn_reflns_limit_k_max 14
_diffrn_reflns_limit_k_min -14
_diffrn_reflns_limit_l_max 19
_diffrn_reflns_limit_l_min -19
_diffrn_reflns_number 56984
_diffrn_reflns_point_group_measured_fraction_full 1.000
_diffrn_reflns_point_group_measured_fraction_max 1.000
_diffrn_reflns_theta_full 25.242
_diffrn_reflns_theta_max 25.248
_diffrn_reflns_theta_min 1.963
_exptl_absorpt_coefficient_mu 5.960
_exptl_absorpt_correction_T_max 0.7458
_exptl_absorpt_correction_T_min 0.4373
_exptl_absorpt_correction_type empirical
_exptl_absorpt_process_details
'SADABS-2014/5 (Bruker,2014/5) was used for absorption correction. wR2(int) was 0.1704 before and 0.0989 after correction. The Ratio of minimum to maximum transmission is 0.5864. The \l/2 correction factor is Not present.'
_exptl_crystal_colour 'clear yellow'
_exptl_crystal_colour_lustre clear
_exptl_crystal_colour_primary yellow
_exptl_crystal_density_diffrn 1.805
_exptl_crystal_description needle
_exptl_crystal_F_000 1044
_exptl_crystal_size_max 0.1
_exptl_crystal_size_mid 0.03
_exptl_crystal_size_min 0.03
_refine_diff_density_max 8.197
_refine_diff_density_min -2.636
_refine_diff_density_rms 0.339
_refine_ls_extinction_method none
_refine_ls_goodness_of_fit_ref 1.079
_refine_ls_hydrogen_treatment mixed
_refine_ls_matrix_type full
_refine_ls_number_parameters 457
_refine_ls_number_reflns 7150
_refine_ls_number_restraints 60
_refine_ls_restrained_S_all 1.082
_refine_ls_R_factor_all 0.1039
_refine_ls_R_factor_gt 0.0842
_refine_ls_shift/su_max 0.000
_refine_ls_shift/su_mean 0.000
_refine_ls_structure_factor_coef Fsqd
_refine_ls_weighting_details 'w=1/[\s^2^(Fo^2^)+(0.1005P)^2^+74.5534P] where P=(Fo^2^+2Fc^2^)/3'
_refine_ls_weighting_scheme calc
_refine_ls_wR_factor_gt 0.1972
_refine_ls_wR_factor_ref 0.2166
_reflns_Friedel_coverage 0.000
_reflns_number_gt 5761
_reflns_number_total 7150
_reflns_threshold_expression 'I > 2\s(I)'
_cod_data_source_file d0dt03884a2.cif
_cod_data_source_block 5802
_cod_depositor_comments 'Adding full bibliography for 7705926--7705927.cif.'
_cod_database_code 7705927
_shelx_shelxl_version_number 2014/7
_shelx_space_group_comment
;
The symmetry employed for this shelxl refinement is uniquely defined
by the following loop, which should always be used as a source of
symmetry information in preference to the above space-group names.
They are only intended as comments.
;
_shelx_estimated_absorpt_t_max 0.841
_shelx_estimated_absorpt_t_min 0.587
_olex2_refinement_description
;
1. Fixed Uiso
 At 1.2 times of:
  All C(H) groups, All C(H,H) groups, All P(H) groups
2. Rigid bond restraints
 C2, C3
 with sigma for 1-2 distances of 0.001 and sigma for 1-3 distances of 0.001
 C19, C20
 with sigma for 1-2 distances of 0.001 and sigma for 1-3 distances of 0.001
 C21, C22
 with sigma for 1-2 distances of 0.001 and sigma for 1-3 distances of 0.001
 C1, C6
 with sigma for 1-2 distances of 0.001 and sigma for 1-3 distances of 0.001
 C18, C19
 with sigma for 1-2 distances of 0.001 and sigma for 1-3 distances of 0.001
 C18, C23
 with sigma for 1-2 distances of 0.001 and sigma for 1-3 distances of 0.001
3. Uiso/Uaniso restraints and constraints
O9 \\sim C33: within 2A with sigma of 0.002 and sigma for terminal atoms of
0.004
O3 \\sim C15: within 2A with sigma of 0.001 and sigma for terminal atoms of
0.002
Uanis(C33) \\sim Ueq, Uanis(C31) \\sim Ueq, Uanis(C3) \\sim Ueq, Uanis(C16)
\\sim Ueq, Uanis(C15) \\sim Ueq: with sigma of 0.002 and sigma for terminal
atoms of 0.004
Uanis(C33) \\sim Ueq, Uanis(C15) \\sim Ueq, Uanis(C17) \\sim Ueq: with sigma of
0.002 and sigma for terminal atoms of 0.004
Uanis(C20) \\sim Ueq: with sigma of 0.002 and sigma for terminal atoms of 0.004
4.a Ternary CH refined with riding coordinates:
 C1(H1A), C7(H7), C18(H18), C24(H24)
4.b Secondary CH2 refined with riding coordinates:
 C2(H2A,H2B), C3(H3A,H3B), C4(H4A,H4B), C5(H5A,H5B), C6(H6A,H6B), C8(H8A,H8B),
 C9(H9A,H9B), C10(H10A,H10B), C11(H11A,H11B), C12(H12A,H12B), C19(H19A,H19B),
 C20(H20A,H20B), C21(H21A,H21B), C22(H22A,H22B), C23(H23A,H23B), C25(H25A,H25B),
  C26(H26A,H26B), C27(H27A,H27B), C28(H28A,H28B), C29(H29A,H29B)
;
_olex2_submission_special_instructions 'No special instructions were received'

loop_
_space_group_symop_operation_xyz
'x, y, z'
'-x, -y, -z'

loop_
_atom_site_label
_atom_site_type_symbol
_atom_site_fract_x
_atom_site_fract_y
_atom_site_fract_z
_atom_site_U_iso_or_equiv
_atom_site_adp_type
_atom_site_occupancy
_atom_site_site_symmetry_order
_atom_site_calc_flag
_atom_site_refinement_flags_posn
_atom_site_refinement_flags_adp
_atom_site_refinement_flags_occupancy
_atom_site_disorder_assembly
_atom_site_disorder_group
W1 W 0.27823(6) 0.28101(6) 0.39762(4) 0.0254(2) Uani 1 1 d . . . . .
W2 W 0.23308(6) 0.77063(6) 0.40012(4) 0.0262(2) Uani 1 1 d . . . . .
P1 P 0.1979(4) 0.4976(4) 0.3074(3) 0.0252(8) Uani 1 1 d . . . . .
H1 H 0.086(16) 0.594(16) 0.351(10) 0.030 Uiso 1 1 d R . . . .
P2 P 0.3248(4) 0.6007(4) 0.3074(3) 0.0259(8) Uani 1 1 d . . . . .
H2 H 0.431(16) 0.494(16) 0.333(10) 0.031 Uiso 1 1 d R . . . .
O1 O 0.3546(12) 0.0355(13) 0.5363(9) 0.048(3) Uani 1 1 d . . . . .
O2 O 0.4152(14) 0.1022(13) 0.2593(9) 0.056(4) Uani 1 1 d . . . . .
O3 O 0.0099(9) 0.2748(9) 0.3840(6) 0.0174(16) Uani 1 1 d . U . . .
O4 O 0.1388(12) 0.4507(13) 0.5412(8) 0.043(3) Uani 1 1 d . . . . .
O5 O 0.5562(11) 0.2584(11) 0.4210(7) 0.031(2) Uani 1 1 d . . . . .
O6 O 0.1393(11) 0.9438(13) 0.5408(8) 0.043(3) Uani 1 1 d . . . . .
O7 O -0.0461(11) 0.7826(11) 0.4223(8) 0.039(3) Uani 1 1 d . . . . .
O8 O 0.3578(13) 0.5270(12) 0.5415(8) 0.042(3) Uani 1 1 d . . . . .
O9 O 0.4989(10) 0.7903(10) 0.3847(6) 0.0257(19) Uani 1 1 d . U . . .
O10 O 0.1117(15) 1.0223(14) 0.2648(9) 0.056(4) Uani 1 1 d . . . . .
N1 N 0.1283(12) 0.5321(12) 0.2165(8) 0.026(3) Uani 1 1 d . . . . .
N2 N 0.4022(12) 0.6132(12) 0.2161(8) 0.027(3) Uani 1 1 d . . . . .
C1 C 0.0039(15) 0.6541(15) 0.1935(10) 0.031(3) Uani 1 1 d . U . . .
H1A H -0.0162 0.6531 0.1366 0.037 Uiso 1 1 calc R . . . .
C2 C -0.1110(16) 0.6525(17) 0.2512(11) 0.034(4) Uani 1 1 d . U . . .
H2A H -0.1190 0.5731 0.2504 0.041 Uiso 1 1 calc R . . . .
H2B H -0.0958 0.6539 0.3085 0.041 Uiso 1 1 calc R . . . .
C3 C -0.2368(17) 0.7721(16) 0.2211(11) 0.033(3) Uani 1 1 d . U . . .
H3A H -0.2542 0.7674 0.1651 0.040 Uiso 1 1 calc R . . . .
H3B H -0.3111 0.7736 0.2583 0.040 Uiso 1 1 calc R . . . .
C4 C -0.2247(17) 0.8945(16) 0.2193(12) 0.039(4) Uani 1 1 d . . . . .
H4A H -0.2128 0.9021 0.2759 0.046 Uiso 1 1 calc R . . . .
H4B H -0.3056 0.9701 0.1987 0.046 Uiso 1 1 calc R . . . .
C5 C -0.1086(18) 0.8927(16) 0.1633(11) 0.040(4) Uani 1 1 d . . . . .
H5A H -0.1244 0.8928 0.1059 0.048 Uiso 1 1 calc R . . . .
H5B H -0.0998 0.9715 0.1645 0.048 Uiso 1 1 calc R . . . .
C6 C 0.0156(17) 0.7760(17) 0.1903(11) 0.036(4) Uani 1 1 d . U . . .
H6A H 0.0362 0.7804 0.2456 0.044 Uiso 1 1 calc R . . . .
H6B H 0.0880 0.7753 0.1513 0.044 Uiso 1 1 calc R . . . .
C7 C 0.1765(15) 0.4347(16) 0.1612(10) 0.030(4) Uani 1 1 d . . . . .
H7 H 0.2580 0.3616 0.1851 0.036 Uiso 1 1 calc R . . . .
C8 C 0.2128(16) 0.4805(18) 0.0744(11) 0.036(4) Uani 1 1 d . . . . .
H8A H 0.1338 0.5525 0.0484 0.044 Uiso 1 1 calc R . . . .
H8B H 0.2759 0.5141 0.0771 0.044 Uiso 1 1 calc R . . . .
C9 C 0.2707(17) 0.3775(19) 0.0215(10) 0.040(4) Uani 1 1 d . . . . .
H9A H 0.3545 0.3090 0.0439 0.047 Uiso 1 1 calc R . . . .
H9B H 0.2882 0.4141 -0.0351 0.047 Uiso 1 1 calc R . . . .
C10 C 0.176(2) 0.319(2) 0.0189(11) 0.047(5) Uani 1 1 d . . . . .
H10A H 0.0963 0.3850 -0.0096 0.056 Uiso 1 1 calc R . . . .
H10B H 0.2181 0.2461 -0.0127 0.056 Uiso 1 1 calc R . . . .
C11 C 0.1386(19) 0.2715(18) 0.1057(12) 0.040(4) Uani 1 1 d . . . . .
H11A H 0.2165 0.1980 0.1317 0.048 Uiso 1 1 calc R . . . .
H11B H 0.0730 0.2410 0.1028 0.048 Uiso 1 1 calc R . . . .
C12 C 0.0824(16) 0.3804(15) 0.1586(11) 0.033(4) Uani 1 1 d . . . . .
H12A H -0.0003 0.4501 0.1356 0.039 Uiso 1 1 calc R . . . .
H12B H 0.0630 0.3463 0.2155 0.039 Uiso 1 1 calc R . . . .
C13 C 0.3257(14) 0.1271(15) 0.4838(11) 0.031(4) Uani 1 1 d . . . . .
C14 C 0.3615(16) 0.1713(16) 0.3079(12) 0.036(4) Uani 1 1 d . . . . .
C15 C 0.1086(11) 0.2777(11) 0.3919(7) 0.0063(16) Uani 1 1 d . U . . .
C16 C 0.1913(16) 0.3873(16) 0.4882(10) 0.030(3) Uani 1 1 d . U . . .
C17 C 0.4565(16) 0.2682(15) 0.4125(10) 0.028(3) Uani 1 1 d . U . . .
C18 C 0.5288(14) 0.5089(15) 0.1937(10) 0.027(3) Uani 1 1 d . U . . .
H18 H 0.5544 0.5385 0.1366 0.032 Uiso 1 1 calc R . . . .
C19 C 0.6384(16) 0.4785(16) 0.2499(10) 0.032(3) Uani 1 1 d . U . . .
H19A H 0.6465 0.5581 0.2500 0.039 Uiso 1 1 calc R . . . .
H19B H 0.6167 0.4479 0.3070 0.039 Uiso 1 1 calc R . . . .
C20 C 0.7675(19) 0.3761(18) 0.2208(12) 0.042(4) Uani 1 1 d . U . . .
H20A H 0.8361 0.3575 0.2586 0.050 Uiso 1 1 calc R . . . .
H20B H 0.7920 0.4095 0.1651 0.050 Uiso 1 1 calc R . . . .
C21 C 0.7605(16) 0.2500(18) 0.2176(13) 0.044(4) Uani 1 1 d . U . . .
H21A H 0.8440 0.1875 0.1951 0.052 Uiso 1 1 calc R . . . .
H21B H 0.7446 0.2112 0.2739 0.052 Uiso 1 1 calc R . . . .
C22 C 0.6511(16) 0.2806(17) 0.1633(13) 0.039(4) Uani 1 1 d . U . . .
H22A H 0.6435 0.2008 0.1633 0.047 Uiso 1 1 calc R . . . .
H22B H 0.6728 0.3108 0.1060 0.047 Uiso 1 1 calc R . . . .
C23 C 0.5171(15) 0.3854(15) 0.1914(11) 0.031(3) Uani 1 1 d . U . . .
H23A H 0.4497 0.4043 0.1526 0.037 Uiso 1 1 calc R . . . .
H23B H 0.4906 0.3535 0.2469 0.037 Uiso 1 1 calc R . . . .
C24 C 0.3586(16) 0.7428(16) 0.1627(9) 0.028(3) Uani 1 1 d . . . . .
H24 H 0.2758 0.8024 0.1891 0.034 Uiso 1 1 calc R . . . .
C25 C 0.4569(18) 0.7972(18) 0.1627(11) 0.037(4) Uani 1 1 d . . . . .
H25A H 0.4697 0.8010 0.2199 0.045 Uiso 1 1 calc R . . . .
H25B H 0.5421 0.7401 0.1387 0.045 Uiso 1 1 calc R . . . .
C26 C 0.404(2) 0.9321(19) 0.1119(14) 0.051(5) Uani 1 1 d . . . . .
H26A H 0.3246 0.9906 0.1400 0.061 Uiso 1 1 calc R . . . .
H26B H 0.4699 0.9645 0.1090 0.061 Uiso 1 1 calc R . . . .
C27 C 0.374(2) 0.935(2) 0.0264(13) 0.051(5) Uani 1 1 d . . . . .
H27A H 0.4548 0.8835 -0.0040 0.061 Uiso 1 1 calc R . . . .
H27B H 0.3362 1.0247 -0.0029 0.061 Uiso 1 1 calc R . . . .
C28 C 0.277(2) 0.8803(18) 0.0275(11) 0.043(5) Uani 1 1 d . . . . .
H28A H 0.1922 0.9374 0.0520 0.052 Uiso 1 1 calc R . . . .
H28B H 0.2630 0.8774 -0.0297 0.052 Uiso 1 1 calc R . . . .
C29 C 0.3271(17) 0.7463(16) 0.0769(10) 0.034(4) Uani 1 1 d . . . . .
H29A H 0.2605 0.7153 0.0796 0.041 Uiso 1 1 calc R . . . .
H29B H 0.4064 0.6873 0.0486 0.041 Uiso 1 1 calc R . . . .
C30 C 0.1738(16) 0.8815(17) 0.4878(11) 0.033(4) Uani 1 1 d . . . . .
C31 C 0.0524(18) 0.7747(17) 0.4166(11) 0.035(4) Uani 1 1 d . U . . .
C32 C 0.3085(18) 0.6175(17) 0.4896(11) 0.036(4) Uani 1 1 d . . . . .
C33 C 0.4059(12) 0.7734(12) 0.3968(7) 0.011(2) Uani 1 1 d . U . . .
C34 C 0.1565(19) 0.932(2) 0.3129(11) 0.043(5) Uani 1 1 d . . . . .

loop_
_atom_site_aniso_label
_atom_site_aniso_U_11
_atom_site_aniso_U_22
_atom_site_aniso_U_33
_atom_site_aniso_U_23
_atom_site_aniso_U_13
_atom_site_aniso_U_12
W1 0.0216(4) 0.0230(3) 0.0326(4) -0.0023(3) -0.0032(3) -0.0112(3)
W2 0.0220(4) 0.0258(4) 0.0325(4) -0.0058(3) -0.0016(3) -0.0115(3)
P1 0.0210(19) 0.024(2) 0.031(2) -0.0041(16) -0.0006(16) -0.0108(16)
P2 0.022(2) 0.027(2) 0.032(2) -0.0056(16) -0.0018(16) -0.0137(17)
O1 0.033(7) 0.041(8) 0.058(9) 0.010(7) -0.006(6) -0.013(6)
O2 0.049(9) 0.037(8) 0.063(10) -0.016(7) 0.002(7) -0.002(7)
O3 0.011(2) 0.018(3) 0.016(3) 0.002(2) -0.001(2) -0.002(2)
O4 0.036(7) 0.053(8) 0.045(7) -0.019(6) 0.005(6) -0.022(6)
O5 0.029(6) 0.035(6) 0.034(6) 0.000(5) -0.006(5) -0.019(5)
O6 0.024(6) 0.060(9) 0.054(8) -0.026(7) 0.002(6) -0.020(6)
O7 0.023(6) 0.029(6) 0.064(8) -0.009(6) -0.016(6) -0.008(5)
O8 0.045(8) 0.036(7) 0.040(7) 0.006(6) -0.012(6) -0.017(6)
O9 0.021(3) 0.030(4) 0.024(4) -0.001(3) -0.003(3) -0.010(3)
O10 0.061(10) 0.039(8) 0.051(9) 0.003(7) -0.005(7) -0.013(7)
N1 0.020(6) 0.021(6) 0.037(7) -0.009(5) -0.008(5) -0.004(5)
N2 0.020(6) 0.018(6) 0.034(7) 0.004(5) -0.007(5) -0.003(5)
C1 0.017(7) 0.029(7) 0.035(9) 0.004(7) -0.004(6) -0.004(6)
C2 0.030(7) 0.035(8) 0.034(9) 0.007(7) 0.001(7) -0.018(5)
C3 0.032(4) 0.033(4) 0.033(4) -0.006(2) -0.001(2) -0.014(2)
C4 0.031(9) 0.023(8) 0.058(12) -0.009(8) -0.016(8) -0.005(7)
C5 0.050(11) 0.023(9) 0.035(10) 0.001(7) -0.006(8) -0.008(8)
C6 0.028(9) 0.035(8) 0.041(10) 0.005(7) -0.006(7) -0.012(7)
C7 0.017(7) 0.040(9) 0.035(9) -0.014(7) -0.006(6) -0.009(7)
C8 0.023(8) 0.044(10) 0.042(10) -0.016(8) 0.006(7) -0.012(8)
C9 0.031(9) 0.053(11) 0.018(8) -0.003(7) -0.003(7) -0.006(8)
C10 0.049(12) 0.048(11) 0.036(10) -0.011(9) -0.013(8) -0.011(9)
C11 0.038(10) 0.037(10) 0.049(11) -0.003(8) -0.011(8) -0.017(8)
C12 0.026(9) 0.025(8) 0.043(10) -0.005(7) -0.006(7) -0.007(7)
C13 0.010(7) 0.023(8) 0.059(11) -0.004(8) 0.005(7) -0.008(6)
C14 0.024(8) 0.023(8) 0.060(12) 0.006(8) -0.013(8) -0.012(7)
C15 0.005(2) 0.009(2) 0.008(2) -0.0004(17) -0.0017(17) -0.0053(17)
C16 0.030(4) 0.030(4) 0.032(4) -0.003(2) -0.0019(19) -0.015(2)
C17 0.028(4) 0.029(4) 0.028(4) -0.004(2) -0.0025(19) -0.013(2)
C18 0.019(7) 0.029(7) 0.028(8) 0.009(6) 0.000(5) -0.012(6)
C19 0.030(6) 0.035(8) 0.034(9) 0.004(6) -0.006(5) -0.019(5)
C20 0.040(4) 0.042(4) 0.042(4) -0.006(2) -0.001(2) -0.018(2)
C21 0.014(8) 0.042(10) 0.068(13) -0.004(9) -0.002(7) -0.008(7)
C22 0.020(8) 0.029(9) 0.067(12) -0.017(8) -0.001(7) -0.007(7)
C23 0.021(8) 0.029(7) 0.040(9) -0.015(7) -0.008(7) -0.002(6)
C24 0.026(8) 0.034(9) 0.024(8) 0.002(6) -0.002(6) -0.015(7)
C25 0.042(10) 0.041(10) 0.036(9) -0.002(8) 0.000(8) -0.028(9)
C26 0.043(11) 0.038(11) 0.070(14) 0.002(10) -0.008(10) -0.019(9)
C27 0.056(13) 0.045(11) 0.051(12) 0.007(9) 0.002(10) -0.029(10)
C28 0.052(12) 0.037(10) 0.027(9) 0.008(7) -0.012(8) -0.011(9)
C29 0.035(9) 0.028(9) 0.036(9) -0.001(7) -0.011(7) -0.011(7)
C30 0.021(8) 0.036(9) 0.041(10) -0.008(8) -0.005(7) -0.010(7)
C31 0.034(4) 0.035(4) 0.036(4) -0.005(2) 0.000(2) -0.016(2)
C32 0.046(11) 0.037(10) 0.039(10) -0.019(8) 0.001(8) -0.026(9)
C33 0.011(3) 0.015(3) 0.011(3) -0.0032(18) -0.0025(18) -0.0071(18)
C34 0.045(11) 0.064(13) 0.034(10) -0.006(9) 0.006(8) -0.039(10)

loop_
_atom_type_symbol
_atom_type_description
_atom_type_scat_dispersion_real
_atom_type_scat_dispersion_imag
_atom_type_scat_source
C C 0.0033 0.0016 'International Tables Vol C Tables 4.2.6.8 and 6.1.1.4'
H H 0.0000 0.0000 'International Tables Vol C Tables 4.2.6.8 and 6.1.1.4'
N N 0.0061 0.0033 'International Tables Vol C Tables 4.2.6.8 and 6.1.1.4'
O O 0.0106 0.0060 'International Tables Vol C Tables 4.2.6.8 and 6.1.1.4'
P P 0.1023 0.0942 'International Tables Vol C Tables 4.2.6.8 and 6.1.1.4'
W W -0.8490 6.8722 'International Tables Vol C Tables 4.2.6.8 and 6.1.1.4'

loop_
_geom_angle_atom_site_label_1
_geom_angle_atom_site_label_2
_geom_angle_atom_site_label_3
_geom_angle
_geom_angle_site_symmetry_1
_geom_angle_site_symmetry_3
_geom_angle_publ_flag
C13 W1 P1 170.4(5) . . ?
C13 W1 C14 91.7(7) . . ?
C13 W1 C15 87.5(5) . . ?
C13 W1 C16 87.2(7) . . ?
C13 W1 C17 86.7(6) . . ?
C14 W1 P1 97.8(5) . . ?
C14 W1 C17 88.0(6) . . ?
C15 W1 P1 91.3(3) . . ?
C15 W1 C14 92.2(6) . . ?
C15 W1 C16 86.1(6) . . ?
C15 W1 C17 174.2(5) . . ?
C16 W1 P1 83.2(5) . . ?
C16 W1 C14 178.0(6) . . ?
C16 W1 C17 93.6(6) . . ?
C17 W1 P1 94.5(5) . . ?
C30 W2 P2 170.9(5) . . ?
C30 W2 C31 85.9(7) . . ?
C30 W2 C32 87.6(7) . . ?
C30 W2 C33 87.8(6) . . ?
C30 W2 C34 89.8(7) . . ?
C31 W2 P2 95.0(5) . . ?
C32 W2 P2 83.3(5) . . ?
C32 W2 C31 92.4(7) . . ?
C32 W2 C33 85.3(6) . . ?
C32 W2 C34 177.3(7) . . ?
C33 W2 P2 90.9(3) . . ?
C33 W2 C31 173.4(6) . . ?
C33 W2 C34 93.7(6) . . ?
C34 W2 P2 99.3(6) . . ?
C34 W2 C31 88.3(7) . . ?
W1 P1 H1 109(6) . . ?
P2 P1 W1 114.04(19) . . ?
P2 P1 H1 93(6) . . ?
N1 P1 W1 123.8(5) . . ?
N1 P1 H1 98(6) . . ?
N1 P1 P2 112.7(5) . . ?
W2 P2 H2 116(7) . . ?
P1 P2 W2 113.46(19) . . ?
P1 P2 H2 95(7) . . ?
N2 P2 W2 124.4(5) . . ?
N2 P2 P1 112.4(5) . . ?
N2 P2 H2 89(7) . . ?
C1 N1 P1 122.2(10) . . ?
C7 N1 P1 120.1(10) . . ?
C7 N1 C1 117.0(12) . . ?
C18 N2 P2 122.2(10) . . ?
C18 N2 C24 117.3(12) . . ?
C24 N2 P2 119.2(10) . . ?
N1 C1 H1A 106.9 . . ?
N1 C1 C2 110.4(13) . . ?
C2 C1 H1A 106.9 . . ?
C6 C1 N1 113.8(13) . . ?
C6 C1 H1A 106.9 . . ?
C6 C1 C2 111.6(14) . . ?
C1 C2 H2A 110.0 . . ?
C1 C2 H2B 110.0 . . ?
H2A C2 H2B 108.4 . . ?
C3 C2 C1 108.5(13) . . ?
C3 C2 H2A 110.0 . . ?
C3 C2 H2B 110.0 . . ?
C2 C3 H3A 109.5 . . ?
C2 C3 H3B 109.5 . . ?
H3A C3 H3B 108.1 . . ?
C4 C3 C2 110.7(14) . . ?
C4 C3 H3A 109.5 . . ?
C4 C3 H3B 109.5 . . ?
C3 C4 H4A 109.6 . . ?
C3 C4 H4B 109.6 . . ?
C3 C4 C5 110.3(15) . . ?
H4A C4 H4B 108.1 . . ?
C5 C4 H4A 109.6 . . ?
C5 C4 H4B 109.6 . . ?
C4 C5 H5A 109.4 . . ?
C4 C5 H5B 109.4 . . ?
H5A C5 H5B 108.0 . . ?
C6 C5 C4 111.3(14) . . ?
C6 C5 H5A 109.4 . . ?
C6 C5 H5B 109.4 . . ?
C1 C6 H6A 109.4 . . ?
C1 C6 H6B 109.4 . . ?
C5 C6 C1 111.0(15) . . ?
C5 C6 H6A 109.4 . . ?
C5 C6 H6B 109.4 . . ?
H6A C6 H6B 108.0 . . ?
N1 C7 H7 106.7 . . ?
N1 C7 C8 114.3(14) . . ?
N1 C7 C12 112.1(13) . . ?
C8 C7 H7 106.7 . . ?
C12 C7 H7 106.7 . . ?
C12 C7 C8 109.9(13) . . ?
C7 C8 H8A 108.9 . . ?
C7 C8 H8B 108.9 . . ?
H8A C8 H8B 107.7 . . ?
C9 C8 C7 113.3(15) . . ?
C9 C8 H8A 108.9 . . ?
C9 C8 H8B 108.9 . . ?
C8 C9 H9A 109.6 . . ?
C8 C9 H9B 109.6 . . ?
C8 C9 C10 110.2(15) . . ?
H9A C9 H9B 108.1 . . ?
C10 C9 H9A 109.6 . . ?
C10 C9 H9B 109.6 . . ?
C9 C10 H10A 109.5 . . ?
C9 C10 H10B 109.5 . . ?
H10A C10 H10B 108.1 . . ?
C11 C10 C9 110.8(14) . . ?
C11 C10 H10A 109.5 . . ?
C11 C10 H10B 109.5 . . ?
C10 C11 H11A 109.5 . . ?
C10 C11 H11B 109.5 . . ?
C10 C11 C12 110.7(15) . . ?
H11A C11 H11B 108.1 . . ?
C12 C11 H11A 109.5 . . ?
C12 C11 H11B 109.5 . . ?
C7 C12 C11 111.4(14) . . ?
C7 C12 H12A 109.3 . . ?
C7 C12 H12B 109.3 . . ?
C11 C12 H12A 109.3 . . ?
C11 C12 H12B 109.3 . . ?
H12A C12 H12B 108.0 . . ?
O1 C13 W1 179.0(16) . . ?
O2 C14 W1 175.9(15) . . ?
O3 C15 W1 176.3(10) . . ?
O4 C16 W1 179.3(16) . . ?
O5 C17 W1 178.6(14) . . ?
N2 C18 H18 107.3 . . ?
N2 C18 C19 113.6(14) . . ?
N2 C18 C23 111.2(12) . . ?
C19 C18 H18 107.3 . . ?
C19 C18 C23 110.0(12) . . ?
C23 C18 H18 107.3 . . ?
C18 C19 H19A 109.4 . . ?
C18 C19 H19B 109.4 . . ?
H19A C19 H19B 108.0 . . ?
C20 C19 C18 111.0(14) . . ?
C20 C19 H19A 109.4 . . ?
C20 C19 H19B 109.4 . . ?
C19 C20 H20A 109.2 . . ?
C19 C20 H20B 109.2 . . ?
C19 C20 C21 112.0(15) . . ?
H20A C20 H20B 107.9 . . ?
C21 C20 H20A 109.2 . . ?
C21 C20 H20B 109.2 . . ?
C20 C21 H21A 109.9 . . ?
C20 C21 H21B 109.9 . . ?
H21A C21 H21B 108.3 . . ?
C22 C21 C20 108.8(15) . . ?
C22 C21 H21A 109.9 . . ?
C22 C21 H21B 109.9 . . ?
C21 C22 H22A 108.9 . . ?
C21 C22 H22B 108.9 . . ?
C21 C22 C23 113.2(15) . . ?
H22A C22 H22B 107.8 . . ?
C23 C22 H22A 108.9 . . ?
C23 C22 H22B 108.9 . . ?
C18 C23 C22 109.3(13) . . ?
C18 C23 H23A 109.8 . . ?
C18 C23 H23B 109.8 . . ?
C22 C23 H23A 109.8 . . ?
C22 C23 H23B 109.8 . . ?
H23A C23 H23B 108.3 . . ?
N2 C24 H24 106.4 . . ?
N2 C24 C25 111.2(13) . . ?
C25 C24 H24 106.4 . . ?
C29 C24 N2 114.3(13) . . ?
C29 C24 H24 106.4 . . ?
C29 C24 C25 111.7(13) . . ?
C24 C25 H25A 109.8 . . ?
C24 C25 H25B 109.8 . . ?
H25A C25 H25B 108.3 . . ?
C26 C25 C24 109.2(15) . . ?
C26 C25 H25A 109.8 . . ?
C26 C25 H25B 109.8 . . ?
C25 C26 H26A 109.1 . . ?
C25 C26 H26B 109.1 . . ?
H26A C26 H26B 107.8 . . ?
C27 C26 C25 112.7(17) . . ?
C27 C26 H26A 109.1 . . ?
C27 C26 H26B 109.1 . . ?
C26 C27 H27A 109.4 . . ?
C26 C27 H27B 109.4 . . ?
C26 C27 C28 111.1(16) . . ?
H27A C27 H27B 108.0 . . ?
C28 C27 H27A 109.4 . . ?
C28 C27 H27B 109.4 . . ?
C27 C28 H28A 109.5 . . ?
C27 C28 H28B 109.5 . . ?
H28A C28 H28B 108.1 . . ?
C29 C28 C27 110.8(16) . . ?
C29 C28 H28A 109.5 . . ?
C29 C28 H28B 109.5 . . ?
C24 C29 C28 112.1(14) . . ?
C24 C29 H29A 109.2 . . ?
C24 C29 H29B 109.2 . . ?
C28 C29 H29A 109.2 . . ?
C28 C29 H29B 109.2 . . ?
H29A C29 H29B 107.9 . . ?
O6 C30 W2 178.2(16) . . ?
O7 C31 W2 176.2(16) . . ?
O8 C32 W2 177.4(16) . . ?
O9 C33 W2 169.6(11) . . ?
O10 C34 W2 178.9(17) . . ?

loop_
_geom_bond_atom_site_label_1
_geom_bond_atom_site_label_2
_geom_bond_distance
_geom_bond_site_symmetry_2
_geom_bond_publ_flag
W1 P1 2.511(4) . ?
W1 C13 1.977(17) . ?
W1 C14 2.02(2) . ?
W1 C15 1.998(11) . ?
W1 C16 2.010(17) . ?
W1 C17 2.042(16) . ?
W2 P2 2.523(4) . ?
W2 C30 1.993(17) . ?
W2 C31 2.056(18) . ?
W2 C32 2.011(19) . ?
W2 C33 2.012(12) . ?
W2 C34 2.04(2) . ?
P1 H1 1.49(16) . ?
P1 P2 2.306(5) . ?
P1 N1 1.684(13) . ?
P2 H2 1.34(17) . ?
P2 N2 1.675(14) . ?
O1 C13 1.19(2) . ?
O2 C14 1.17(2) . ?
O3 C15 1.184(15) . ?
O4 C16 1.19(2) . ?
O5 C17 1.131(19) . ?
O6 C30 1.17(2) . ?
O7 C31 1.09(2) . ?
O8 C32 1.19(2) . ?
O9 C33 1.172(16) . ?
O10 C34 1.14(2) . ?
N1 C1 1.518(19) . ?
N1 C7 1.474(19) . ?
N2 C18 1.477(19) . ?
N2 C24 1.501(19) . ?
C1 H1A 1.0000 . ?
C1 C2 1.54(2) . ?
C1 C6 1.50(2) . ?
C2 H2A 0.9900 . ?
C2 H2B 0.9900 . ?
C2 C3 1.54(2) . ?
C3 H3A 0.9900 . ?
C3 H3B 0.9900 . ?
C3 C4 1.51(2) . ?
C4 H4A 0.9900 . ?
C4 H4B 0.9900 . ?
C4 C5 1.53(3) . ?
C5 H5A 0.9900 . ?
C5 H5B 0.9900 . ?
C5 C6 1.50(2) . ?
C6 H6A 0.9900 . ?
C6 H6B 0.9900 . ?
C7 H7 1.0000 . ?
C7 C8 1.51(2) . ?
C7 C12 1.51(2) . ?
C8 H8A 0.9900 . ?
C8 H8B 0.9900 . ?
C8 C9 1.49(2) . ?
C9 H9A 0.9900 . ?
C9 H9B 0.9900 . ?
C9 C10 1.56(3) . ?
C10 H10A 0.9900 . ?
C10 H10B 0.9900 . ?
C10 C11 1.52(3) . ?
C11 H11A 0.9900 . ?
C11 H11B 0.9900 . ?
C11 C12 1.54(2) . ?
C12 H12A 0.9900 . ?
C12 H12B 0.9900 . ?
C18 H18 1.0000 . ?
C18 C19 1.53(2) . ?
C18 C23 1.54(2) . ?
C19 H19A 0.9900 . ?
C19 H19B 0.9900 . ?
C19 C20 1.52(2) . ?
C20 H20A 0.9900 . ?
C20 H20B 0.9900 . ?
C20 C21 1.55(3) . ?
C21 H21A 0.9900 . ?
C21 H21B 0.9900 . ?
C21 C22 1.51(2) . ?
C22 H22A 0.9900 . ?
C22 H22B 0.9900 . ?
C22 C23 1.56(2) . ?
C23 H23A 0.9900 . ?
C23 H23B 0.9900 . ?
C24 H24 1.0000 . ?
C24 C25 1.55(2) . ?
C24 C29 1.50(2) . ?
C25 H25A 0.9900 . ?
C25 H25B 0.9900 . ?
C25 C26 1.53(3) . ?
C26 H26A 0.9900 . ?
C26 H26B 0.9900 . ?
C26 C27 1.49(3) . ?
C27 H27A 0.9900 . ?
C27 H27B 0.9900 . ?
C27 C28 1.53(3) . ?
C28 H28A 0.9900 . ?
C28 H28B 0.9900 . ?
C28 C29 1.51(2) . ?
C29 H29A 0.9900 . ?
C29 H29B 0.9900 . ?
